data_7710241
loop_
_publ_author_name
'Vidlak, Julia F.'
'Cosio, Mario N.'
'Sriramaneni, Nihal K.'
'Bhuvanesh, Nattamai'
'Ozerov, Oleg V.'
'Johnson, Miles W.'

_publ_section_title
;
 Synthesis of pyrrole-based PSiP pincer ligands and their palladium,
 rhodium, and platinum complexes
;
_journal_name_full 'Dalton Transactions'
_journal_paper_doi 10.1039/D2DT00948J
_journal_year 2022
_chemical_formula_moiety 'C32 H28 Cl2 N2 P2 Pt'
_chemical_formula_sum 'C32 H28 Cl2 N2 P2 Pt'
_chemical_formula_weight 768.49
_space_group_crystal_system triclinic
_space_group_IT_number 2
_space_group_name_Hall '-P 1'
_space_group_name_H-M_alt 'P -1'
_atom_sites_solution_hydrogens mixed
_atom_sites_solution_primary dual
_audit_creation_date 2021-08-11
_audit_creation_method
;
Olex2 1.3
(compiled 2020.11.12 svn.r5f609507 for OlexSys, GUI svn.r6272)
;
_audit_update_record
;
2022-01-21 deposited with the CCDC.	2022-05-04 downloaded from the CCDC.
;
_cell_angle_alpha 99.4630(10)
_cell_angle_beta 100.9600(10)
_cell_angle_gamma 111.2430(10)
_cell_formula_units_Z 2
_cell_length_a 9.3937(4)
_cell_length_b 12.2210(4)
_cell_length_c 14.1646(5)
_cell_measurement_reflns_used 9825
_cell_measurement_temperature 110.0
_cell_measurement_theta_max 27.578
_cell_measurement_theta_min 2.373
_cell_volume 1438.79(9)
_computing_cell_refinement 'SAINT V8.38A (Bruker, 2018)'
_computing_data_reduction 'SAINT V8.38A (Bruker, 2018)'
_computing_molecular_graphics 'Olex2 1.3 (Dolomanov et al., 2009)'
_computing_publication_material 'Olex2 1.3 (Dolomanov et al., 2009)'
_computing_structure_refinement 'XL  (Sheldrick, 2008)'
_computing_structure_solution 'SHELXT  (Sheldrick, 2015)'
_diffrn_ambient_temperature 110.0
_diffrn_measured_fraction_theta_full 0.999
_diffrn_measured_fraction_theta_max 0.994
_diffrn_measurement_device_type 'Bruker QUEST PHOTON-III'
_diffrn_measurement_method '\f and \w scans'
_diffrn_radiation_type MoK\a
_diffrn_radiation_wavelength 0.71073
_diffrn_reflns_av_R_equivalents 0.0291
_diffrn_reflns_av_unetI/netI 0.0275
_diffrn_reflns_Laue_measured_fraction_full 0.999
_diffrn_reflns_Laue_measured_fraction_max 0.994
_diffrn_reflns_limit_h_max 12
_diffrn_reflns_limit_h_min -12
_diffrn_reflns_limit_k_max 15
_diffrn_reflns_limit_k_min -15
_diffrn_reflns_limit_l_max 18
_diffrn_reflns_limit_l_min -18
_diffrn_reflns_number 26811
_diffrn_reflns_point_group_measured_fraction_full 0.999
_diffrn_reflns_point_group_measured_fraction_max 0.994
_diffrn_reflns_theta_full 25.242
_diffrn_reflns_theta_max 27.595
_diffrn_reflns_theta_min 1.849
_diffrn_source_current 1.0
_diffrn_source_power 0.05
_diffrn_source_voltage 50.0
_diffrn_standards_number 0
_exptl_absorpt_coefficient_mu 5.199
_exptl_absorpt_correction_T_max 0.3334
_exptl_absorpt_correction_T_min 0.2010
_exptl_absorpt_correction_type multi-scan
_exptl_absorpt_process_details
;
SADABS-2016/2 (Bruker,2016/2) was used for absorption correction.
wR2(int) was 0.0786 before and 0.0400 after correction.
The Ratio of minimum to maximum transmission is 0.6029.
The \l/2 correction factor is Not present.
;
_exptl_crystal_colour colourless
_exptl_crystal_colour_primary colourless
_exptl_crystal_density_diffrn 1.774
_exptl_crystal_description block
_exptl_crystal_F_000 752
_exptl_crystal_size_max 0.207
_exptl_crystal_size_mid 0.124
_exptl_crystal_size_min 0.081
_refine_diff_density_max 1.560
_refine_diff_density_min -1.247
_refine_diff_density_rms 0.115
_refine_ls_extinction_method none
_refine_ls_goodness_of_fit_ref 1.165
_refine_ls_hydrogen_treatment mixed
_refine_ls_matrix_type full
_refine_ls_number_parameters 360
_refine_ls_number_reflns 6631
_refine_ls_number_restraints 0
_refine_ls_restrained_S_all 1.165
_refine_ls_R_factor_all 0.0270
_refine_ls_R_factor_gt 0.0244
_refine_ls_shift/su_max 0.001
_refine_ls_shift/su_mean 0.000
_refine_ls_structure_factor_coef Fsqd
_refine_ls_weighting_details 'w=1/[\s^2^(Fo^2^)+3.7605P] where P=(Fo^2^+2Fc^2^)/3'
_refine_ls_weighting_scheme calc
_refine_ls_wR_factor_gt 0.0540
_refine_ls_wR_factor_ref 0.0554
_reflns_Friedel_coverage 0.000
_reflns_number_gt 6256
_reflns_number_total 6631
_reflns_threshold_expression 'I > 2\s(I)'
_cod_data_source_file d2dt00948j2.cif
_cod_data_source_block mwjiii4041a
_cod_database_code 7710241
_shelx_shelxl_version_number 2018/3
_shelx_space_group_comment
;
The symmetry employed for this shelxl refinement is uniquely defined
by the following loop, which should always be used as a source of
symmetry information in preference to the above space-group names.
They are only intended as comments.
;
_shelx_estimated_absorpt_t_max 0.678
_shelx_estimated_absorpt_t_min 0.412
_olex2_refinement_description
;
1. Fixed Uiso
 At 1.2 times of:
  All C(H) groups
2.a Aromatic/amide H refined with riding coordinates:
 C2(H2A), C3(H3), C4(H4), C6(H6), C7(H7), C8(H8), C9(H9), C10(H10), C12(H12),
 C13(H13), C14(H14), C15(H15), C16(H16), C18(H18), C19(H19), C20(H20), C22(H22),
  C23(H23), C24(H24), C25(H25), C26(H26), C28(H28), C29(H29), C30(H30),
 C31(H31), C32(H32)
;
_olex2_submission_special_instructions 'No special instructions were received'

loop_
_space_group_symop_operation_xyz
'x, y, z'
'-x, -y, -z'

loop_
_atom_site_label
_atom_site_type_symbol
_atom_site_fract_x
_atom_site_fract_y
_atom_site_fract_z
_atom_site_U_iso_or_equiv
_atom_site_adp_type
_atom_site_occupancy
_atom_site_site_symmetry_order
_atom_site_calc_flag
_atom_site_refinement_flags_posn
_atom_site_refinement_flags_adp
_atom_site_refinement_flags_occupancy
_atom_site_disorder_assembly
_atom_site_disorder_group
Pt1 Pt 0.40727(2) 0.09459(2) 0.64531(2) 0.01549(4) Uani 1 1 d . . . . .
Cl1 Cl 0.24310(10) -0.02946(7) 0.48910(6) 0.02191(16) Uani 1 1 d . . . . .
Cl2 Cl 0.40300(9) -0.08448(6) 0.68956(6) 0.01984(15) Uani 1 1 d . . . . .
P1 P 0.41577(10) 0.25988(7) 0.59213(6) 0.01528(15) Uani 1 1 d . . . . .
P2 P 0.57037(10) 0.19554(7) 0.79953(6) 0.01669(15) Uani 1 1 d . . . . .
N1 N 0.7036(4) 0.2798(3) 0.5637(2) 0.0234(6) Uani 1 1 d . . . . .
H1 H 0.662(6) 0.199(4) 0.546(4) 0.043(13) Uiso 1 1 d . . . . .
N2 N 0.7720(4) 0.0889(3) 0.7483(2) 0.0245(6) Uani 1 1 d . . . . .
H2 H 0.698(6) 0.047(4) 0.694(4) 0.045(14) Uiso 1 1 d . . . . .
C1 C 0.6131(4) 0.3431(3) 0.5859(2) 0.0180(6) Uani 1 1 d . . . . .
C2 C 0.7052(4) 0.4648(3) 0.5965(3) 0.0253(7) Uani 1 1 d . . . . .
H2A H 0.675084 0.530427 0.611888 0.030 Uiso 1 1 calc R U . . .
C3 C 0.8538(4) 0.4730(3) 0.5800(3) 0.0298(8) Uani 1 1 d . . . . .
H3 H 0.940801 0.545105 0.582495 0.036 Uiso 1 1 calc R U . . .
C4 C 0.8473(4) 0.3568(3) 0.5598(3) 0.0286(8) Uani 1 1 d . . . . .
H4 H 0.929432 0.334485 0.545573 0.034 Uiso 1 1 calc R U . . .
C5 C 0.3491(4) 0.3613(3) 0.6625(2) 0.0208(6) Uani 1 1 d . . . . .
C6 C 0.3736(4) 0.4744(3) 0.6446(3) 0.0244(7) Uani 1 1 d . . . . .
H6 H 0.430671 0.500922 0.598194 0.029 Uiso 1 1 calc R U . . .
C7 C 0.3144(5) 0.5486(3) 0.6947(3) 0.0335(9) Uani 1 1 d . . . . .
H7 H 0.333941 0.626833 0.683828 0.040 Uiso 1 1 calc R U . . .
C8 C 0.2277(5) 0.5091(3) 0.7597(3) 0.0340(9) Uani 1 1 d . . . . .
H8 H 0.188408 0.560439 0.794059 0.041 Uiso 1 1 calc R U . . .
C9 C 0.1975(5) 0.3945(4) 0.7754(3) 0.0339(9) Uani 1 1 d . . . . .
H9 H 0.135974 0.366776 0.819398 0.041 Uiso 1 1 calc R U . . .
C10 C 0.2577(4) 0.3204(3) 0.7262(3) 0.0257(7) Uani 1 1 d . . . . .
H10 H 0.236232 0.241617 0.736262 0.031 Uiso 1 1 calc R U . . .
C11 C 0.2910(4) 0.2312(3) 0.4673(2) 0.0169(6) Uani 1 1 d . . . . .
C12 C 0.3555(4) 0.2409(3) 0.3870(2) 0.0212(7) Uani 1 1 d . . . . .
H12 H 0.464785 0.257627 0.395833 0.025 Uiso 1 1 calc R U . . .
C13 C 0.2607(5) 0.2264(3) 0.2940(3) 0.0265(7) Uani 1 1 d . . . . .
H13 H 0.304617 0.232927 0.238968 0.032 Uiso 1 1 calc R U . . .
C14 C 0.1032(5) 0.2024(3) 0.2821(3) 0.0301(8) Uani 1 1 d . . . . .
H14 H 0.038985 0.195080 0.218871 0.036 Uiso 1 1 calc R U . . .
C15 C 0.0364(4) 0.1888(3) 0.3602(3) 0.0276(8) Uani 1 1 d . . . . .
H15 H -0.073594 0.170103 0.350182 0.033 Uiso 1 1 calc R U . . .
C16 C 0.1289(4) 0.2021(3) 0.4531(3) 0.0238(7) Uani 1 1 d . . . . .
H16 H 0.082802 0.191644 0.506952 0.029 Uiso 1 1 calc R U . . .
C17 C 0.7461(4) 0.1661(3) 0.8179(2) 0.0202(6) Uani 1 1 d . . . . .
C18 C 0.8815(5) 0.2172(4) 0.8965(3) 0.0307(8) Uani 1 1 d . . . . .
H18 H 0.899713 0.276235 0.955324 0.037 Uiso 1 1 calc R U . . .
C19 C 0.9883(5) 0.1665(3) 0.8742(3) 0.0297(8) Uani 1 1 d . . . . .
H19 H 1.089890 0.183104 0.915504 0.036 Uiso 1 1 calc R U . . .
C20 C 0.9163(4) 0.0882(3) 0.7806(3) 0.0277(8) Uani 1 1 d . . . . .
H20 H 0.960609 0.041889 0.745180 0.033 Uiso 1 1 calc R U . . .
C21 C 0.4769(4) 0.1502(3) 0.8971(2) 0.0226(7) Uani 1 1 d . . . . .
C22 C 0.3199(5) 0.0703(3) 0.8747(3) 0.0278(8) Uani 1 1 d . . . . .
H22 H 0.257510 0.039613 0.807484 0.033 Uiso 1 1 calc R U . . .
C23 C 0.2520(5) 0.0343(4) 0.9500(3) 0.0342(9) Uani 1 1 d . . . . .
H23 H 0.143154 -0.019036 0.934131 0.041 Uiso 1 1 calc R U . . .
C24 C 0.3430(5) 0.0763(4) 1.0472(3) 0.0349(9) Uani 1 1 d . . . . .
H24 H 0.297654 0.050087 1.098323 0.042 Uiso 1 1 calc R U . . .
C25 C 0.4996(6) 0.1561(4) 1.0705(3) 0.0405(10) Uani 1 1 d . . . . .
H25 H 0.561991 0.185745 1.137761 0.049 Uiso 1 1 calc R U . . .
C26 C 0.5663(5) 0.1931(4) 0.9956(3) 0.0347(9) Uani 1 1 d . . . . .
H26 H 0.674371 0.248493 1.011976 0.042 Uiso 1 1 calc R U . . .
C27 C 0.6555(4) 0.3612(3) 0.8393(2) 0.0207(6) Uani 1 1 d . . . . .
C28 C 0.7939(4) 0.4287(3) 0.8169(3) 0.0243(7) Uani 1 1 d . . . . .
H28 H 0.846103 0.388298 0.782892 0.029 Uiso 1 1 calc R U . . .
C29 C 0.8562(5) 0.5547(3) 0.8440(3) 0.0304(8) Uani 1 1 d . . . . .
H29 H 0.950973 0.600304 0.828758 0.037 Uiso 1 1 calc R U . . .
C30 C 0.7806(5) 0.6138(3) 0.8931(3) 0.0331(9) Uani 1 1 d . . . . .
H30 H 0.823825 0.699968 0.912001 0.040 Uiso 1 1 calc R U . . .
C31 C 0.6430(5) 0.5483(3) 0.9146(3) 0.0348(9) Uani 1 1 d . . . . .
H31 H 0.590000 0.589489 0.946876 0.042 Uiso 1 1 calc R U . . .
C32 C 0.5804(5) 0.4216(3) 0.8893(3) 0.0294(8) Uani 1 1 d . . . . .
H32 H 0.486985 0.376704 0.906206 0.035 Uiso 1 1 calc R U . . .

loop_
_atom_site_aniso_label
_atom_site_aniso_U_11
_atom_site_aniso_U_22
_atom_site_aniso_U_33
_atom_site_aniso_U_23
_atom_site_aniso_U_13
_atom_site_aniso_U_12
Pt1 0.02091(7) 0.01310(6) 0.01478(6) 0.00542(4) 0.00573(4) 0.00827(5)
Cl1 0.0289(4) 0.0160(3) 0.0185(4) 0.0039(3) 0.0020(3) 0.0090(3)
Cl2 0.0232(4) 0.0152(3) 0.0230(4) 0.0086(3) 0.0057(3) 0.0085(3)
P1 0.0208(4) 0.0137(3) 0.0151(4) 0.0059(3) 0.0066(3) 0.0095(3)
P2 0.0212(4) 0.0171(4) 0.0141(4) 0.0055(3) 0.0060(3) 0.0091(3)
N1 0.0264(15) 0.0164(13) 0.0319(16) 0.0069(12) 0.0132(13) 0.0108(12)
N2 0.0218(15) 0.0239(14) 0.0244(15) 0.0000(12) 0.0046(12) 0.0088(12)
C1 0.0222(16) 0.0182(14) 0.0167(15) 0.0065(12) 0.0064(12) 0.0104(13)
C2 0.0307(19) 0.0180(15) 0.0278(18) 0.0066(13) 0.0049(15) 0.0119(14)
C3 0.0229(18) 0.0208(16) 0.039(2) 0.0136(15) 0.0046(15) 0.0008(14)
C4 0.0268(18) 0.0330(19) 0.036(2) 0.0145(16) 0.0163(16) 0.0167(16)
C5 0.0271(17) 0.0224(15) 0.0158(15) 0.0039(12) 0.0082(13) 0.0127(14)
C6 0.0333(19) 0.0188(15) 0.0277(18) 0.0093(14) 0.0146(15) 0.0132(14)
C7 0.041(2) 0.0213(17) 0.046(2) 0.0086(16) 0.0202(19) 0.0182(16)
C8 0.038(2) 0.0280(18) 0.043(2) 0.0047(17) 0.0203(18) 0.0181(17)
C9 0.038(2) 0.038(2) 0.037(2) 0.0123(17) 0.0240(18) 0.0206(18)
C10 0.0322(19) 0.0234(16) 0.0310(19) 0.0118(14) 0.0161(16) 0.0159(15)
C11 0.0197(15) 0.0130(13) 0.0195(15) 0.0066(12) 0.0040(12) 0.0079(12)
C12 0.0296(18) 0.0166(14) 0.0211(16) 0.0071(12) 0.0103(14) 0.0108(13)
C13 0.038(2) 0.0174(15) 0.0207(17) 0.0039(13) 0.0050(15) 0.0098(14)
C14 0.037(2) 0.0200(16) 0.0268(18) 0.0041(14) -0.0028(16) 0.0102(15)
C15 0.0208(17) 0.0258(17) 0.033(2) 0.0056(15) -0.0021(14) 0.0107(14)
C16 0.0229(17) 0.0259(16) 0.0278(18) 0.0093(14) 0.0101(14) 0.0129(14)
C17 0.0251(17) 0.0181(14) 0.0208(16) 0.0080(12) 0.0075(13) 0.0105(13)
C18 0.036(2) 0.0341(19) 0.0224(18) 0.0013(15) 0.0027(15) 0.0196(17)
C19 0.0263(18) 0.0314(19) 0.0303(19) 0.0078(16) 0.0051(15) 0.0119(15)
C20 0.0251(18) 0.0196(16) 0.041(2) 0.0067(15) 0.0140(16) 0.0101(14)
C21 0.0311(18) 0.0256(16) 0.0197(16) 0.0105(13) 0.0118(14) 0.0165(14)
C22 0.036(2) 0.0300(18) 0.0224(17) 0.0058(14) 0.0147(15) 0.0155(16)
C23 0.041(2) 0.034(2) 0.036(2) 0.0119(17) 0.0234(18) 0.0167(18)
C24 0.054(3) 0.036(2) 0.030(2) 0.0169(17) 0.0258(19) 0.0262(19)
C25 0.055(3) 0.053(3) 0.0203(19) 0.0136(18) 0.0146(18) 0.025(2)
C26 0.034(2) 0.043(2) 0.0225(18) 0.0092(17) 0.0078(16) 0.0108(18)
C27 0.0302(18) 0.0177(15) 0.0146(15) 0.0040(12) 0.0020(13) 0.0124(13)
C28 0.0303(18) 0.0178(15) 0.0220(17) 0.0044(13) 0.0041(14) 0.0085(14)
C29 0.034(2) 0.0248(17) 0.0274(19) 0.0075(15) 0.0047(16) 0.0075(15)
C30 0.050(2) 0.0206(16) 0.0217(18) 0.0037(14) 0.0018(17) 0.0120(17)
C31 0.058(3) 0.0300(19) 0.0249(19) 0.0018(15) 0.0101(18) 0.0296(19)
C32 0.040(2) 0.0301(18) 0.0242(18) 0.0063(15) 0.0130(16) 0.0189(17)

loop_
_atom_type_symbol
_atom_type_description
_atom_type_scat_dispersion_real
_atom_type_scat_dispersion_imag
_atom_type_scat_source
C C 0.0033 0.0016 'International Tables Vol C Tables 4.2.6.8 and 6.1.1.4'
H H 0.0000 0.0000 'International Tables Vol C Tables 4.2.6.8 and 6.1.1.4'
Cl Cl 0.1484 0.1585 'International Tables Vol C Tables 4.2.6.8 and 6.1.1.4'
N N 0.0061 0.0033 'International Tables Vol C Tables 4.2.6.8 and 6.1.1.4'
P P 0.1023 0.0942 'International Tables Vol C Tables 4.2.6.8 and 6.1.1.4'
Pt Pt -1.7033 8.3905 'International Tables Vol C Tables 4.2.6.8 and 6.1.1.4'

loop_
_geom_angle_atom_site_label_1
_geom_angle_atom_site_label_2
_geom_angle_atom_site_label_3
_geom_angle
_geom_angle_site_symmetry_1
_geom_angle_site_symmetry_3
_geom_angle_publ_flag
Cl1 Pt1 Cl2 87.15(3) . . ?
P1 Pt1 Cl1 89.85(3) . . ?
P1 Pt1 Cl2 175.48(3) . . ?
P1 Pt1 P2 96.49(3) . . ?
P2 Pt1 Cl1 173.43(3) . . ?
P2 Pt1 Cl2 86.42(3) . . ?
C1 P1 Pt1 108.90(10) . . ?
C1 P1 C5 109.75(15) . . ?
C1 P1 C11 104.39(15) . . ?
C5 P1 Pt1 116.72(11) . . ?
C5 P1 C11 100.18(15) . . ?
C11 P1 Pt1 116.00(10) . . ?
C17 P2 Pt1 110.64(11) . . ?
C17 P2 C21 107.00(15) . . ?
C17 P2 C27 101.23(16) . . ?
C21 P2 Pt1 112.30(12) . . ?
C27 P2 Pt1 121.12(11) . . ?
C27 P2 C21 103.24(15) . . ?
C1 N1 H1 121(3) . . ?
C4 N1 H1 127(3) . . ?
C4 N1 C1 110.5(3) . . ?
C17 N2 H2 119(3) . . ?
C20 N2 H2 130(3) . . ?
C20 N2 C17 110.7(3) . . ?
N1 C1 P1 118.7(2) . . ?
N1 C1 C2 106.7(3) . . ?
C2 C1 P1 134.6(3) . . ?
C1 C2 H2A 126.3 . . ?
C1 C2 C3 107.4(3) . . ?
C3 C2 H2A 126.3 . . ?
C2 C3 H3 126.4 . . ?
C4 C3 C2 107.2(3) . . ?
C4 C3 H3 126.4 . . ?
N1 C4 C3 108.2(3) . . ?
N1 C4 H4 125.9 . . ?
C3 C4 H4 125.9 . . ?
C6 C5 P1 120.2(3) . . ?
C10 C5 P1 119.8(2) . . ?
C10 C5 C6 119.6(3) . . ?
C5 C6 H6 120.0 . . ?
C5 C6 C7 119.9(3) . . ?
C7 C6 H6 120.0 . . ?
C6 C7 H7 119.9 . . ?
C8 C7 C6 120.2(3) . . ?
C8 C7 H7 119.9 . . ?
C7 C8 H8 119.9 . . ?
C7 C8 C9 120.3(3) . . ?
C9 C8 H8 119.9 . . ?
C8 C9 H9 120.1 . . ?
C8 C9 C10 119.7(3) . . ?
C10 C9 H9 120.1 . . ?
C5 C10 C9 120.2(3) . . ?
C5 C10 H10 119.9 . . ?
C9 C10 H10 119.9 . . ?
C12 C11 P1 121.0(3) . . ?
C12 C11 C16 119.7(3) . . ?
C16 C11 P1 119.3(3) . . ?
C11 C12 H12 119.9 . . ?
C13 C12 C11 120.1(3) . . ?
C13 C12 H12 119.9 . . ?
C12 C13 H13 120.3 . . ?
C14 C13 C12 119.4(3) . . ?
C14 C13 H13 120.3 . . ?
C13 C14 H14 119.5 . . ?
C13 C14 C15 121.1(3) . . ?
C15 C14 H14 119.5 . . ?
C14 C15 H15 119.9 . . ?
C14 C15 C16 120.2(3) . . ?
C16 C15 H15 119.9 . . ?
C11 C16 H16 120.3 . . ?
C15 C16 C11 119.4(3) . . ?
C15 C16 H16 120.3 . . ?
N2 C17 P2 123.6(3) . . ?
N2 C17 C18 106.5(3) . . ?
C18 C17 P2 129.7(3) . . ?
C17 C18 H18 126.0 . . ?
C17 C18 C19 108.1(3) . . ?
C19 C18 H18 126.0 . . ?
C18 C19 H19 126.7 . . ?
C20 C19 C18 106.6(3) . . ?
C20 C19 H19 126.7 . . ?
N2 C20 C19 108.1(3) . . ?
N2 C20 H20 126.0 . . ?
C19 C20 H20 126.0 . . ?
C22 C21 P2 121.5(3) . . ?
C22 C21 C26 118.8(3) . . ?
C26 C21 P2 119.6(3) . . ?
C21 C22 H22 119.7 . . ?
C21 C22 C23 120.6(4) . . ?
C23 C22 H22 119.7 . . ?
C22 C23 H23 120.1 . . ?
C24 C23 C22 119.9(4) . . ?
C24 C23 H23 120.1 . . ?
C23 C24 H24 120.0 . . ?
C23 C24 C25 120.1(4) . . ?
C25 C24 H24 120.0 . . ?
C24 C25 H25 120.0 . . ?
C24 C25 C26 119.9(4) . . ?
C26 C25 H25 120.0 . . ?
C21 C26 C25 120.7(4) . . ?
C21 C26 H26 119.7 . . ?
C25 C26 H26 119.7 . . ?
C28 C27 P2 120.1(3) . . ?
C32 C27 P2 120.6(3) . . ?
C32 C27 C28 119.2(3) . . ?
C27 C28 H28 119.8 . . ?
C29 C28 C27 120.3(3) . . ?
C29 C28 H28 119.8 . . ?
C28 C29 H29 120.0 . . ?
C30 C29 C28 120.0(4) . . ?
C30 C29 H29 120.0 . . ?
C29 C30 H30 119.9 . . ?
C31 C30 C29 120.2(3) . . ?
C31 C30 H30 119.9 . . ?
C30 C31 H31 119.8 . . ?
C30 C31 C32 120.4(4) . . ?
C32 C31 H31 119.8 . . ?
C27 C32 C31 119.8(4) . . ?
C27 C32 H32 120.1 . . ?
C31 C32 H32 120.1 . . ?

loop_
_geom_bond_atom_site_label_1
_geom_bond_atom_site_label_2
_geom_bond_distance
_geom_bond_site_symmetry_2
_geom_bond_publ_flag
Pt1 Cl1 2.3405(8) . ?
Pt1 Cl2 2.3624(7) . ?
Pt1 P1 2.2495(7) . ?
Pt1 P2 2.2612(8) . ?
P1 C1 1.790(3) . ?
P1 C5 1.822(3) . ?
P1 C11 1.826(3) . ?
P2 C17 1.794(3) . ?
P2 C21 1.830(3) . ?
P2 C27 1.827(3) . ?
N1 H1 0.89(5) . ?
N1 C1 1.385(4) . ?
N1 C4 1.355(5) . ?
N2 H2 0.86(5) . ?
N2 C17 1.369(4) . ?
N2 C20 1.350(5) . ?
C1 C2 1.389(4) . ?
C2 H2A 0.9500 . ?
C2 C3 1.429(5) . ?
C3 H3 0.9500 . ?
C3 C4 1.379(5) . ?
C4 H4 0.9500 . ?
C5 C6 1.391(4) . ?
C5 C10 1.390(5) . ?
C6 H6 0.9500 . ?
C6 C7 1.393(5) . ?
C7 H7 0.9500 . ?
C7 C8 1.375(6) . ?
C8 H8 0.9500 . ?
C8 C9 1.390(5) . ?
C9 H9 0.9500 . ?
C9 C10 1.392(5) . ?
C10 H10 0.9500 . ?
C11 C12 1.389(4) . ?
C11 C16 1.397(5) . ?
C12 H12 0.9500 . ?
C12 C13 1.386(5) . ?
C13 H13 0.9500 . ?
C13 C14 1.371(6) . ?
C14 H14 0.9500 . ?
C14 C15 1.377(6) . ?
C15 H15 0.9500 . ?
C15 C16 1.380(5) . ?
C16 H16 0.9500 . ?
C17 C18 1.380(5) . ?
C18 H18 0.9500 . ?
C18 C19 1.414(5) . ?
C19 H19 0.9500 . ?
C19 C20 1.379(5) . ?
C20 H20 0.9500 . ?
C21 C22 1.380(5) . ?
C21 C26 1.386(5) . ?
C22 H22 0.9500 . ?
C22 C23 1.395(5) . ?
C23 H23 0.9500 . ?
C23 C24 1.376(6) . ?
C24 H24 0.9500 . ?
C24 C25 1.376(6) . ?
C25 H25 0.9500 . ?
C25 C26 1.390(5) . ?
C26 H26 0.9500 . ?
C27 C28 1.392(5) . ?
C27 C32 1.392(5) . ?
C28 H28 0.9500 . ?
C28 C29 1.389(5) . ?
C29 H29 0.9500 . ?
C29 C30 1.379(6) . ?
C30 H30 0.9500 . ?
C30 C31 1.373(6) . ?
C31 H31 0.9500 . ?
C31 C32 1.397(5) . ?
C32 H32 0.9500 . ?

loop_
_geom_torsion_atom_site_label_1
_geom_torsion_atom_site_label_2
_geom_torsion_atom_site_label_3
_geom_torsion_atom_site_label_4
_geom_torsion
_geom_torsion_site_symmetry_1
_geom_torsion_site_symmetry_2
_geom_torsion_site_symmetry_3
_geom_torsion_site_symmetry_4
_geom_torsion_publ_flag
Pt1 P1 C1 N1 31.4(3) . . . . ?
Pt1 P1 C1 C2 -150.3(3) . . . . ?
Pt1 P1 C5 C6 169.9(3) . . . . ?
Pt1 P1 C5 C10 -17.5(3) . . . . ?
Pt1 P1 C11 C12 -101.8(2) . . . . ?
Pt1 P1 C11 C16 79.9(3) . . . . ?
Pt1 P2 C17 N2 -2.5(3) . . . . ?
Pt1 P2 C17 C18 173.3(3) . . . . ?
Pt1 P2 C21 C22 -4.9(3) . . . . ?
Pt1 P2 C21 C26 172.7(3) . . . . ?
Pt1 P2 C27 C28 -84.6(3) . . . . ?
Pt1 P2 C27 C32 93.3(3) . . . . ?
P1 C1 C2 C3 -178.4(3) . . . . ?
P1 C5 C6 C7 176.4(3) . . . . ?
P1 C5 C10 C9 -175.8(3) . . . . ?
P1 C11 C12 C13 -175.9(2) . . . . ?
P1 C11 C16 C15 175.5(3) . . . . ?
P2 C17 C18 C19 -178.0(3) . . . . ?
P2 C21 C22 C23 178.3(3) . . . . ?
P2 C21 C26 C25 -177.4(3) . . . . ?
P2 C27 C28 C29 177.8(3) . . . . ?
P2 C27 C32 C31 -176.7(3) . . . . ?
N1 C1 C2 C3 0.0(4) . . . . ?
N2 C17 C18 C19 -1.7(4) . . . . ?
C1 P1 C5 C6 45.4(3) . . . . ?
C1 P1 C5 C10 -141.9(3) . . . . ?
C1 P1 C11 C12 18.1(3) . . . . ?
C1 P1 C11 C16 -160.2(3) . . . . ?
C1 N1 C4 C3 0.3(4) . . . . ?
C1 C2 C3 C4 0.1(4) . . . . ?
C2 C3 C4 N1 -0.2(4) . . . . ?
C4 N1 C1 P1 178.5(3) . . . . ?
C4 N1 C1 C2 -0.2(4) . . . . ?
C5 P1 C1 N1 160.3(3) . . . . ?
C5 P1 C1 C2 -21.4(4) . . . . ?
C5 P1 C11 C12 131.7(3) . . . . ?
C5 P1 C11 C16 -46.6(3) . . . . ?
C5 C6 C7 C8 -1.9(6) . . . . ?
C6 C5 C10 C9 -3.1(6) . . . . ?
C6 C7 C8 C9 -0.5(7) . . . . ?
C7 C8 C9 C10 1.1(7) . . . . ?
C8 C9 C10 C5 0.7(6) . . . . ?
C10 C5 C6 C7 3.7(6) . . . . ?
C11 P1 C1 N1 -93.1(3) . . . . ?
C11 P1 C1 C2 85.2(4) . . . . ?
C11 P1 C5 C6 -64.0(3) . . . . ?
C11 P1 C5 C10 108.6(3) . . . . ?
C11 C12 C13 C14 0.1(5) . . . . ?
C12 C11 C16 C15 -2.8(5) . . . . ?
C12 C13 C14 C15 -2.1(5) . . . . ?
C13 C14 C15 C16 1.6(5) . . . . ?
C14 C15 C16 C11 0.9(5) . . . . ?
C16 C11 C12 C13 2.4(5) . . . . ?
C17 P2 C21 C22 -126.5(3) . . . . ?
C17 P2 C21 C26 51.2(3) . . . . ?
C17 P2 C27 C28 38.0(3) . . . . ?
C17 P2 C27 C32 -144.1(3) . . . . ?
C17 N2 C20 C19 0.2(4) . . . . ?
C17 C18 C19 C20 1.8(4) . . . . ?
C18 C19 C20 N2 -1.2(4) . . . . ?
C20 N2 C17 P2 177.6(2) . . . . ?
C20 N2 C17 C18 0.9(4) . . . . ?
C21 P2 C17 N2 120.2(3) . . . . ?
C21 P2 C17 C18 -64.0(4) . . . . ?
C21 P2 C27 C28 148.7(3) . . . . ?
C21 P2 C27 C32 -33.4(3) . . . . ?
C21 C22 C23 C24 -1.6(6) . . . . ?
C22 C21 C26 C25 0.4(6) . . . . ?
C22 C23 C24 C25 1.7(6) . . . . ?
C23 C24 C25 C26 -0.8(6) . . . . ?
C24 C25 C26 C21 -0.3(7) . . . . ?
C26 C21 C22 C23 0.6(5) . . . . ?
C27 P2 C17 N2 -132.1(3) . . . . ?
C27 P2 C17 C18 43.7(4) . . . . ?
C27 P2 C21 C22 127.2(3) . . . . ?
C27 P2 C21 C26 -55.2(3) . . . . ?
C27 C28 C29 C30 -0.2(5) . . . . ?
C28 C27 C32 C31 1.2(5) . . . . ?
C28 C29 C30 C31 -0.5(6) . . . . ?
C29 C30 C31 C32 1.6(6) . . . . ?
C30 C31 C32 C27 -2.0(6) . . . . ?
C32 C27 C28 C29 -0.1(5) . . . . ?
